data_4060662
loop_
_publ_author_name
'Milione, Stefano'
'Grisi, Fabia'
'Centore, Roberto'
'Tuzi, Angela'

_publ_section_title
;
 Neutral and Cationic Heteroscorpionate Aluminum Complexes:
 Synthesis, Structure, and Ring-Opening Polymerization of \e-Caprolactone
;
_journal_coden_ASTM ORGND7
_journal_issue 1
_journal_name_full Organometallics
_journal_page_first 266
_journal_page_last 274
_journal_paper_doi 10.1021/om050902e
_journal_volume 25
_journal_year 2006
_chemical_formula_moiety 'C19 H3 B F15, C5 H9 N2'
_chemical_formula_sum 'C24 H12 B F15 N2'
_chemical_formula_weight 624.17
_space_group_IT_number 92
_symmetry_cell_setting tetragonal
_symmetry_space_group_name_Hall 'P 4abw 2nw'
_symmetry_space_group_name_H-M 'P 41 21 2'
_cell_angle_alpha 90.00
_cell_angle_beta 90.00
_cell_angle_gamma 90.00
_cell_formula_units_Z 8
_cell_length_a 11.695(2)
_cell_length_b 11.695(2)
_cell_length_c 35.299(5)
_cell_measurement_temperature 173(2)
_cell_volume 4828.0(14)
_diffrn_ambient_temperature 173(2)
_exptl_crystal_density_diffrn 1.717
_cod_depositor_comments
;
 Updated bibliographic information.

 Antanas Vaitkus,
 2019-10-02
;
_cod_database_code 4060662

loop_
_symmetry_equiv_pos_as_xyz
'x, y, z'
'-x, -y, z+1/2'
'x+1/2, -y+1/2, -z+3/4'
'-x+1/2, y+1/2, -z+1/4'
'-y, -x, -z+1/2'
'y, x, -z'
'y+1/2, -x+1/2, z+3/4'
'-y+1/2, x+1/2, z+1/4'

loop_
_atom_site_label
_atom_site_type_symbol
_atom_site_fract_x
_atom_site_fract_y
_atom_site_fract_z
_atom_site_U_iso_or_equiv
_atom_site_adp_type
_atom_site_occupancy
_atom_site_symmetry_multiplicity
_atom_site_calc_flag
_atom_site_refinement_flags
_atom_site_disorder_assembly
_atom_site_disorder_group
F1 F 0.15938(17) 0.20551(16) 0.06260(5) 0.0310(5) Uani 1 1 d . . .
F2 F 0.27092(19) 0.38259(16) 0.03418(5) 0.0435(6) Uani 1 1 d . . .
F3 F 0.5051(2) 0.39027(19) 0.03682(6) 0.0549(7) Uani 1 1 d . . .
F4 F 0.62071(19) 0.2108(2) 0.06761(6) 0.0561(7) Uani 1 1 d . . .
F5 F 0.51217(17) 0.03242(18) 0.09469(6) 0.0465(6) Uani 1 1 d . . .
F6 F -0.00276(15) 0.08380(16) 0.10801(5) 0.0336(5) Uani 1 1 d . . .
F7 F -0.09236(19) 0.16797(17) 0.16975(6) 0.0454(6) Uani 1 1 d . . .
F8 F 0.03665(19) 0.20274(18) 0.23324(5) 0.0491(6) Uani 1 1 d . . .
F9 F 0.26505(17) 0.15437(17) 0.23069(5) 0.0431(6) Uani 1 1 d . . .
F10 F 0.35947(17) 0.07338(17) 0.16849(5) 0.0369(5) Uani 1 1 d . . .
F11 F 0.24474(16) 0.03185(16) 0.01109(5) 0.0325(5) Uani 1 1 d . . .
F12 F 0.11213(17) -0.08151(17) -0.03591(5) 0.0387(5) Uani 1 1 d . . .
F13 F -0.05019(18) -0.22684(16) -0.01026(5) 0.0411(6) Uani 1 1 d . . .
F14 F -0.07474(19) -0.25856(16) 0.06595(5) 0.0427(6) Uani 1 1 d . . .
F15 F 0.05765(16) -0.14780(16) 0.11443(5) 0.0362(6) Uani 1 1 d . . .
N1 N -0.0421(3) 0.3514(3) 0.05974(8) 0.0365(9) Uani 1 1 d . . .
H1 H 0.0129 0.3120 0.0502 0.036 Uiso 1 1 calc R . .
N2 N -0.1007(3) 0.3237(3) 0.09102(8) 0.0373(8) Uani 1 1 d . . .
H2 H -0.0893 0.2638 0.1047 0.037 Uiso 1 1 calc R . .
B1 B 0.2495(4) 0.0043(3) 0.09812(11) 0.0243(10) Uani 1 1 d . . .
C1 C 0.3272(3) 0.1088(3) 0.08047(9) 0.0222(8) Uani 1 1 d . . .
C2 C 0.4453(3) 0.1169(3) 0.08028(9) 0.0278(9) Uani 1 1 d . . .
C3 C 0.5056(3) 0.2086(4) 0.06602(11) 0.0370(11) Uani 1 1 d . . .
C4 C 0.4476(4) 0.2988(3) 0.05075(10) 0.0359(10) Uani 1 1 d . . .
C5 C 0.3311(3) 0.2964(3) 0.04988(10) 0.0283(9) Uani 1 1 d . . .
C6 C 0.2757(3) 0.2037(3) 0.06474(9) 0.0242(9) Uani 1 1 d . . .
C7 C 0.1838(3) 0.0628(3) 0.13491(9) 0.0220(8) Uani 1 1 d . . .
C8 C 0.0703(3) 0.0945(3) 0.13819(9) 0.0234(8) Uani 1 1 d . . .
C9 C 0.0196(3) 0.1394(3) 0.16991(11) 0.0282(9) Uani 1 1 d . . .
C10 C 0.0844(4) 0.1584(3) 0.20169(10) 0.0301(9) Uani 1 1 d . . .
C11 C 0.1981(3) 0.1344(3) 0.20009(10) 0.0291(10) Uani 1 1 d . . .
C12 C 0.2450(3) 0.0899(3) 0.16745(10) 0.0263(9) Uani 1 1 d . . .
C13 C 0.1594(3) -0.0495(3) 0.06628(9) 0.0222(9) Uani 1 1 d . . .
C14 C 0.1665(3) -0.0393(3) 0.02727(10) 0.0244(9) Uani 1 1 d . . .
C15 C 0.0984(3) -0.0978(3) 0.00194(9) 0.0262(9) Uani 1 1 d . . .
C16 C 0.0173(3) -0.1711(3) 0.01466(10) 0.0260(9) Uani 1 1 d . . .
C17 C 0.0061(3) -0.1859(3) 0.05301(10) 0.0283(9) Uani 1 1 d . . .
C18 C 0.0759(3) -0.1268(3) 0.07672(9) 0.0248(8) Uani 1 1 d . . .
C19 C 0.3236(3) -0.1065(3) 0.11124(9) 0.0338(10) Uani 1 1 d . . .
H19A H 0.2728 -0.1653 0.1200 0.034 Uiso 1 1 d R . .
H19B H 0.3745 -0.0850 0.1313 0.034 Uiso 1 1 d R . .
H19C H 0.3671 -0.1346 0.0901 0.034 Uiso 1 1 d R . .
C20 C -0.1785(3) 0.4029(3) 0.09753(11) 0.0343(10) Uani 1 1 d . . .
C21 C -0.1687(3) 0.4827(3) 0.06921(11) 0.0402(11) Uani 1 1 d . . .
H21 H -0.2132 0.5481 0.0665 0.040 Uiso 1 1 calc R . .
C22 C -0.0816(3) 0.4489(3) 0.04563(10) 0.0318(9) Uani 1 1 d . . .
C23 C -0.0326(3) 0.4997(3) 0.01090(10) 0.0507(12) Uani 1 1 d . . .
H23A H 0.0462 0.5184 0.0152 0.051 Uiso 1 1 d R . .
H23B H -0.0741 0.5679 0.0045 0.051 Uiso 1 1 d R . .
H23C H -0.0382 0.4459 -0.0095 0.051 Uiso 1 1 d R . .
C24 C -0.2562(4) 0.3963(4) 0.13060(11) 0.0595(13) Uani 1 1 d . . .
H24A H -0.2680 0.3176 0.1373 0.060 Uiso 1 1 d R . .
H24B H -0.3282 0.4307 0.1243 0.060 Uiso 1 1 d R . .
H24C H -0.2228 0.4360 0.1517 0.060 Uiso 1 1 d R . .

loop_
_atom_site_aniso_label
_atom_site_aniso_U_11
_atom_site_aniso_U_22
_atom_site_aniso_U_33
_atom_site_aniso_U_23
_atom_site_aniso_U_13
_atom_site_aniso_U_12
F1 0.0311(13) 0.0281(12) 0.0339(12) 0.0015(10) -0.0015(10) 0.0067(10)
F2 0.0734(16) 0.0217(12) 0.0354(12) 0.0035(11) 0.0051(12) 0.0027(13)
F3 0.0704(17) 0.0402(14) 0.0541(15) -0.0032(12) 0.0171(13) -0.0226(14)
F4 0.0317(14) 0.0781(18) 0.0586(16) -0.0069(14) 0.0059(12) -0.0156(14)
F5 0.0324(13) 0.0533(15) 0.0538(14) 0.0073(13) -0.0058(11) 0.0073(12)
F6 0.0283(11) 0.0435(13) 0.0288(11) -0.0027(10) -0.0059(10) 0.0057(10)
F7 0.0388(14) 0.0493(14) 0.0482(14) -0.0051(11) 0.0101(11) 0.0091(13)
F8 0.0663(16) 0.0496(14) 0.0314(13) -0.0117(11) 0.0119(12) 0.0076(13)
F9 0.0563(15) 0.0441(14) 0.0290(12) -0.0079(10) -0.0073(11) -0.0034(12)
F10 0.0326(13) 0.0454(14) 0.0327(12) -0.0056(10) -0.0066(10) 0.0010(12)
F11 0.0408(13) 0.0380(13) 0.0186(11) -0.0005(10) 0.0036(10) -0.0072(11)
F12 0.0500(14) 0.0461(14) 0.0200(11) -0.0013(10) -0.0030(10) -0.0045(12)
F13 0.0503(14) 0.0356(13) 0.0374(13) -0.0047(10) -0.0104(12) -0.0097(12)
F14 0.0486(15) 0.0318(12) 0.0479(14) -0.0007(11) 0.0081(12) -0.0160(13)
F15 0.0497(14) 0.0354(13) 0.0236(12) 0.0067(10) 0.0044(10) -0.0105(11)
N1 0.036(2) 0.038(2) 0.035(2) -0.0012(17) 0.0019(17) 0.0157(19)
N2 0.046(2) 0.0316(19) 0.034(2) 0.0083(16) 0.0000(18) 0.0023(19)
B1 0.032(3) 0.022(2) 0.019(2) 0.0011(19) -0.001(2) 0.002(2)
C1 0.023(2) 0.024(2) 0.0196(19) -0.0007(17) -0.0008(17) 0.0018(19)
C2 0.034(2) 0.028(2) 0.022(2) -0.0049(18) -0.0035(19) 0.005(2)
C3 0.030(3) 0.048(3) 0.033(3) -0.009(2) 0.005(2) -0.009(2)
C4 0.048(3) 0.033(2) 0.027(2) -0.009(2) 0.011(2) -0.015(2)
C5 0.044(3) 0.021(2) 0.020(2) -0.0005(18) -0.002(2) 0.000(2)
C6 0.026(2) 0.026(2) 0.021(2) -0.0053(18) -0.0008(18) 0.0020(19)
C7 0.032(2) 0.017(2) 0.018(2) 0.0026(16) -0.0007(17) 0.0000(18)
C8 0.032(2) 0.021(2) 0.018(2) 0.0024(17) -0.0051(18) -0.0021(18)
C9 0.027(2) 0.026(2) 0.032(2) 0.0015(19) 0.004(2) 0.0025(19)
C10 0.048(3) 0.023(2) 0.019(2) -0.0017(17) 0.011(2) 0.003(2)
C11 0.043(3) 0.024(2) 0.021(2) -0.0015(18) -0.005(2) -0.005(2)
C12 0.028(2) 0.025(2) 0.025(2) 0.0049(18) 0.0008(19) 0.002(2)
C13 0.029(2) 0.0153(19) 0.022(2) -0.0004(16) 0.0006(17) 0.0066(18)
C14 0.026(2) 0.023(2) 0.024(2) 0.0042(18) 0.0064(18) 0.0031(18)
C15 0.038(2) 0.027(2) 0.013(2) 0.0020(17) 0.0033(18) 0.0005(19)
C16 0.027(2) 0.020(2) 0.031(2) -0.0037(18) -0.0061(19) 0.0042(18)
C17 0.034(2) 0.018(2) 0.032(2) 0.0011(19) 0.008(2) -0.0040(19)
C18 0.037(2) 0.021(2) 0.016(2) 0.0000(17) 0.0029(18) 0.004(2)
C19 0.043(2) 0.031(2) 0.027(2) -0.0021(19) 0.0019(19) 0.003(2)
C20 0.029(2) 0.031(2) 0.043(3) -0.005(2) 0.000(2) 0.001(2)
C21 0.035(3) 0.030(2) 0.055(3) 0.003(2) 0.002(2) 0.008(2)
C22 0.032(2) 0.027(2) 0.037(2) -0.001(2) -0.005(2) -0.004(2)
C23 0.063(3) 0.042(3) 0.047(3) 0.001(2) 0.007(3) -0.004(2)
C24 0.051(3) 0.068(3) 0.060(3) 0.001(3) 0.013(2) -0.003(3)

loop_
_geom_bond_atom_site_label_1
_geom_bond_atom_site_label_2
_geom_bond_distance
_geom_bond_site_symmetry_2
_geom_bond_publ_flag
F1 C6 1.363(4) . no
F2 C5 1.348(4) . no
F3 C4 1.356(4) . no
F4 C3 1.348(4) . no
F5 C2 1.359(4) . no
F6 C8 1.371(3) . no
F7 C9 1.351(4) . no
F8 C10 1.349(4) . no
F9 C11 1.355(4) . no
F10 C12 1.353(4) . no
F11 C14 1.362(4) . no
F12 C15 1.359(3) . no
F13 C16 1.350(3) . no
F14 C17 1.351(4) . no
F15 C18 1.371(3) . no
N1 C22 1.327(4) . no
N1 N2 1.339(4) . no
N1 H1 0.8600 . no
N2 C20 1.319(4) . no
N2 H2 0.8600 . no
B1 C19 1.626(5) . no
B1 C1 1.646(5) . no
B1 C7 1.656(5) . no
B1 C13 1.664(5) . no
C1 C6 1.379(5) . no
C1 C2 1.385(5) . no
C2 C3 1.378(5) . no
C3 C4 1.365(5) . no
C4 C5 1.363(5) . no
C5 C6 1.368(5) . no
C7 C8 1.383(4) . no
C7 C12 1.390(4) . no
C8 C9 1.372(4) . no
C9 C10 1.372(5) . no
C10 C11 1.360(5) . no
C11 C12 1.378(5) . no
C13 C18 1.380(4) . no
C13 C14 1.385(4) . no
C14 C15 1.379(4) . no
C15 C16 1.354(4) . no
C16 C17 1.371(4) . no
C17 C18 1.359(4) . no
C19 H19A 0.9600 . no
C19 H19B 0.9600 . no
C19 H19C 0.9600 . no
C20 C21 1.372(5) . no
C20 C24 1.481(5) . no
C21 C22 1.374(5) . no
C21 H21 0.9300 . no
C22 C23 1.478(5) . no
C23 H23A 0.9600 . no
C23 H23B 0.9600 . no
C23 H23C 0.9600 . no
C24 H24A 0.9600 . no
C24 H24B 0.9600 . no
C24 H24C 0.9600 . no

loop_
_cod_related_entry_id
_cod_related_entry_database
_cod_related_entry_code
1 ChemSpider 21152527
